data_7036474
loop_
_publ_author_name
'Wang, Jin-Hua'
'Tang, Gui-Mei'
'Wang, Yong-Tao'
'Cui, Yue-Zhi'
'Wang, Jun-Jie'
'Ng, Seik Weng'

_publ_section_title
;
 A series of phenyl sulfonate metal coordination polymers as catalysts for
 one-pot Biginelli reactions under solvent-free conditions.
;
_journal_issue 40
_journal_name_full 'Dalton transactions (Cambridge, England : 2003)'
_journal_page_first 17829
_journal_page_last 17840
_journal_paper_doi 10.1039/c5dt03135d
_journal_volume 44
_journal_year 2015
_chemical_formula_sum 'C38 H46 Co N4 O10 S2'
_chemical_formula_weight 841.84
_chemical_name_systematic
; 
 ? 
;
_space_group_IT_number 2
_symmetry_cell_setting triclinic
_symmetry_space_group_name_Hall '-P 1'
_symmetry_space_group_name_H-M 'P -1'
_atom_sites_solution_hydrogens geom
_atom_sites_solution_primary direct
_atom_sites_solution_secondary difmap
_audit_creation_method SHELXL-97
_audit_update_record
;
2015-05-09 deposited with the CCDC.
2015-09-10 downloaded from the CCDC.
;
_cell_angle_alpha 111.594(5)
_cell_angle_beta 94.739(4)
_cell_angle_gamma 97.575(4)
_cell_formula_units_Z 1
_cell_length_a 9.6591(5)
_cell_length_b 9.7142(5)
_cell_length_c 11.5382(7)
_cell_measurement_reflns_used 3294
_cell_measurement_temperature 185.00(10)
_cell_measurement_theta_max 73.2870
_cell_measurement_theta_min 4.1530
_cell_volume 987.71(10)
_computing_cell_refinement
;
CrysAlisPro, Agilent Technologies,
Version 1.171.37.31 (release 14-01-2014 CrysAlis171 .NET)
(compiled Jan 14 2014,18:38:05)
;
_computing_data_collection
;
CrysAlisPro, Agilent Technologies,
Version 1.171.37.31 (release 14-01-2014 CrysAlis171 .NET)
(compiled Jan 14 2014,18:38:05)
;
_computing_data_reduction
;
CrysAlisPro, Agilent Technologies,
Version 1.171.37.31 (release 14-01-2014 CrysAlis171 .NET)
(compiled Jan 14 2014,18:38:05)
;
_computing_structure_refinement 'SHELXL-97 (Sheldrick, 1997)'
_computing_structure_solution 'SHELXS-97 (Sheldrick, 1990)'
_diffrn_ambient_environment N~2~
_diffrn_ambient_temperature 185.00(10)
_diffrn_detector 'CCD plate'
_diffrn_detector_area_resol_mean 10.5594
_diffrn_detector_type Atlas
_diffrn_measured_fraction_theta_full 0.9980
_diffrn_measured_fraction_theta_max 0.9679
_diffrn_measurement_device 'four-circle diffractometer'
_diffrn_measurement_device_type 'SuperNova, Dual, Cu at zero, Atlas'
_diffrn_radiation_monochromator mirror
_diffrn_radiation_probe x-ray
_diffrn_radiation_type 'Cu K\a'
_diffrn_radiation_wavelength 1.54184
_diffrn_reflns_av_R_equivalents 0.0319
_diffrn_reflns_av_sigmaI/netI 0.0506
_diffrn_reflns_limit_h_max 11
_diffrn_reflns_limit_h_min -11
_diffrn_reflns_limit_k_max 11
_diffrn_reflns_limit_k_min -11
_diffrn_reflns_limit_l_max 14
_diffrn_reflns_limit_l_min -14
_diffrn_reflns_number 6530
_diffrn_reflns_theta_full 66.9682
_diffrn_reflns_theta_max 73.5282
_diffrn_reflns_theta_min 4.1631
_diffrn_source 'sealed X-ray tube'
_diffrn_source_type 'SuperNova (Cu) X-ray Source'
_exptl_absorpt_correction_T_max 1.00000
_exptl_absorpt_correction_T_min 0.59794
_exptl_absorpt_correction_type multi-scan
_exptl_absorpt_process_details
;
CrysAlisPro, Agilent Technologies,
Version 1.171.37.31 (release 14-01-2014 CrysAlis171 .NET)
(compiled Jan 14 2014,18:38:05)
Empirical absorption correction using spherical harmonics,
 implemented in SCALE3 ABSPACK scaling algorithm.
;
_exptl_crystal_colour orange
_exptl_crystal_density_diffrn 1.415
_exptl_crystal_density_method 'not measured'
_exptl_crystal_description block
_exptl_crystal_F_000 441
_exptl_crystal_size_max 0.1
_exptl_crystal_size_mid 0.1
_exptl_crystal_size_min 0.1
_refine_diff_density_max 0.326
_refine_diff_density_min -1.142
_refine_diff_density_rms 0.088
_refine_ls_extinction_method none
_refine_ls_goodness_of_fit_ref 1.135
_refine_ls_hydrogen_treatment mixed
_refine_ls_matrix_type full
_refine_ls_number_parameters 250
_refine_ls_number_reflns 3832
_refine_ls_number_restraints 0
_refine_ls_restrained_S_all 1.135
_refine_ls_R_factor_all 0.0616
_refine_ls_R_factor_gt 0.0537
_refine_ls_shift/su_max 0.000
_refine_ls_shift/su_mean 0.000
_refine_ls_structure_factor_coef Fsqd
_refine_ls_weighting_details 'calc w=1/[\s^2^(Fo^2^)+(0.0642P)^2^+1.2841P] where P=(Fo^2^+2Fc^2^)/3'
_refine_ls_weighting_scheme calc
_refine_ls_wR_factor_gt 0.1422
_refine_ls_wR_factor_ref 0.1471
_reflns_number_gt 3423
_reflns_number_total 3832
_reflns_threshold_expression >2sigma(I)
_cod_data_source_file c5dt03135d2.cif
_cod_data_source_block compound_1
_cod_depositor_comments
;
The following automatic conversions were performed:

'_symmetry_cell_setting' value 'Triclinic' changed to 'triclinic'
according to
/usr/data/users/saulius/crontab/automatic-downloads/rss-feeds/RSC/lib/dictionaries/cif_core.dic
dictionary named 'cif_core.dic' version 2.4.2 from 2011-04-26.

Automatic conversion script
Id: cif_fix_values 3271 2015-04-21 07:52:19Z andrius 

 Adding full bibliography for 7036474--7036476.cif.
;
_cod_original_cell_volume 987.70(9)
_cod_original_sg_symbol_H-M P-1
_cod_database_code 7036474

loop_
_symmetry_equiv_pos_as_xyz
'x, y, z'
'-x, -y, -z'

loop_
_atom_site_label
_atom_site_type_symbol
_atom_site_fract_x
_atom_site_fract_y
_atom_site_fract_z
_atom_site_U_iso_or_equiv
_atom_site_adp_type
_atom_site_occupancy
_atom_site_symmetry_multiplicity
_atom_site_calc_flag
_atom_site_refinement_flags
Co1 Co 0.5000 0.5000 1.0000 0.02671(19) Uani 1 2 d S
S1 S 0.00249(7) 0.64843(9) 0.85965(7) 0.0202(2) Uani 1 1 d .
O1W O 0.2938(2) 0.5284(3) 1.0298(2) 0.0217(5) Uani 1 1 d .
H1WA H 0.2452 0.5350 0.9778 0.033 Uiso 1 1 d R
H1WB H 0.2530 0.5215 1.0833 0.033 Uiso 1 1 d R
O1 O -0.1436(2) 0.5757(3) 0.8143(2) 0.0298(6) Uani 1 1 d .
O2 O 0.0913(3) 0.5390(3) 0.8634(3) 0.0341(6) Uani 1 1 d .
O2W O 0.9537(3) 0.2210(4) 0.7705(3) 0.0507(8) Uani 1 1 d .
H2WA H 0.9672 0.2965 0.7831 0.076 Uiso 1 1 d R
H2WB H 0.9483 0.2175 0.8377 0.076 Uiso 1 1 d R
O3 O 0.0198(3) 0.7785(3) 0.9761(2) 0.0396(6) Uani 1 1 d .
N1 N 0.5365(3) 0.7019(3) 0.9564(2) 0.0167(5) Uani 1 1 d .
N2 N 0.5673(3) 0.6151(3) 0.2035(2) 0.0175(5) Uani 1 1 d .
C1 C 0.4335(3) 0.7294(4) 0.8861(3) 0.0209(6) Uani 1 1 d .
H1A H 0.3443 0.6712 0.8700 0.025 Uiso 1 1 calc R
C2 C 0.4527(3) 0.8390(3) 0.8366(3) 0.0200(6) Uani 1 1 d .
H2A H 0.3777 0.8525 0.7881 0.024 Uiso 1 1 calc R
C3 C 0.5843(3) 0.9293(3) 0.8593(3) 0.0182(6) Uani 1 1 d .
C4 C 0.6902(3) 0.9052(3) 0.9349(3) 0.0203(6) Uani 1 1 d .
H4A H 0.7794 0.9646 0.9551 0.024 Uiso 1 1 calc R
C5 C 0.6620(3) 0.7919(3) 0.9802(3) 0.0193(6) Uani 1 1 d .
H5A H 0.7348 0.7775 1.0303 0.023 Uiso 1 1 calc R
C6 C 0.6115(4) 1.0428(3) 0.7995(3) 0.0232(7) Uani 1 1 d .
H6A H 0.7075 1.0972 0.8287 0.028 Uiso 1 1 calc R
H6B H 0.5482 1.1147 0.8253 0.028 Uiso 1 1 calc R
C7 C 0.5898(4) 0.9669(4) 0.6557(3) 0.0245(7) Uani 1 1 d .
H7A H 0.4911 0.9220 0.6265 0.029 Uiso 1 1 calc R
H7B H 0.6123 1.0428 0.6210 0.029 Uiso 1 1 calc R
C8 C 0.6799(3) 0.8460(4) 0.6065(3) 0.0272(7) Uani 1 1 d .
H8A H 0.7788 0.8923 0.6271 0.033 Uiso 1 1 calc R
H8B H 0.6652 0.7755 0.6477 0.033 Uiso 1 1 calc R
C9 C 0.6445(3) 0.7624(4) 0.4664(3) 0.0220(6) Uani 1 1 d .
C10 C 0.5134(4) 0.6722(5) 0.4135(3) 0.0320(8) Uani 1 1 d .
H10A H 0.4485 0.6591 0.4654 0.038 Uiso 1 1 calc R
C11 C 0.4788(4) 0.6018(4) 0.2842(3) 0.0309(8) Uani 1 1 d .
H11A H 0.3902 0.5424 0.2516 0.037 Uiso 1 1 calc R
C12 C 0.6956(3) 0.6975(4) 0.2547(3) 0.0208(6) Uani 1 1 d .
H12A H 0.7601 0.7058 0.2011 0.025 Uiso 1 1 calc R
C13 C 0.7371(3) 0.7709(4) 0.3834(3) 0.0227(6) Uani 1 1 d .
H13A H 0.8278 0.8261 0.4140 0.027 Uiso 1 1 calc R
C14 C 0.0599(3) 0.7130(4) 0.7439(3) 0.0253(7) Uani 1 1 d .
C15 C 0.0474(4) 0.8579(4) 0.7547(4) 0.0333(8) Uani 1 1 d .
H15A H 0.0134 0.9222 0.8239 0.040 Uiso 1 1 calc R
C16 C 0.0868(4) 0.9052(6) 0.6600(5) 0.0472(11) Uani 1 1 d .
H16A H 0.0797 1.0022 0.6662 0.057 Uiso 1 1 calc R
C17 C 0.1359(4) 0.8105(6) 0.5580(4) 0.0490(12) Uani 1 1 d .
H17A H 0.1605 0.8429 0.4948 0.059 Uiso 1 1 calc R
C18 C 0.1491(4) 0.6666(6) 0.5481(4) 0.0446(11) Uani 1 1 d .
H18A H 0.1835 0.6030 0.4789 0.054 Uiso 1 1 calc R
C19 C 0.1110(4) 0.6173(5) 0.6418(3) 0.0332(8) Uani 1 1 d .
H19A H 0.1198 0.5208 0.6357 0.040 Uiso 1 1 calc R

loop_
_atom_site_aniso_label
_atom_site_aniso_U_11
_atom_site_aniso_U_22
_atom_site_aniso_U_33
_atom_site_aniso_U_23
_atom_site_aniso_U_13
_atom_site_aniso_U_12
Co1 0.0242(3) 0.0306(4) 0.0263(3) 0.0120(3) 0.0062(3) 0.0033(3)
S1 0.0124(4) 0.0294(4) 0.0236(4) 0.0169(3) 0.0023(3) 0.0004(3)
O1W 0.0142(10) 0.0369(13) 0.0226(11) 0.0194(10) 0.0075(8) 0.0071(9)
O1 0.0138(11) 0.0462(15) 0.0348(13) 0.0245(12) 0.0042(9) -0.0035(10)
O2 0.0242(12) 0.0487(16) 0.0443(15) 0.0327(13) 0.0054(11) 0.0122(11)
O2W 0.061(2) 0.0428(17) 0.0410(16) 0.0109(13) 0.0159(14) -0.0066(15)
O3 0.0468(16) 0.0404(15) 0.0280(13) 0.0114(12) 0.0060(11) -0.0006(12)
N1 0.0170(12) 0.0195(12) 0.0150(11) 0.0078(10) 0.0046(9) 0.0024(10)
N2 0.0170(12) 0.0226(13) 0.0134(11) 0.0080(10) 0.0028(9) 0.0014(10)
C1 0.0146(14) 0.0251(16) 0.0238(15) 0.0117(13) 0.0024(11) -0.0005(12)
C2 0.0210(15) 0.0235(15) 0.0170(14) 0.0099(12) 0.0023(11) 0.0036(12)
C3 0.0239(15) 0.0157(13) 0.0140(13) 0.0037(11) 0.0071(11) 0.0034(11)
C4 0.0182(14) 0.0195(14) 0.0196(14) 0.0054(11) 0.0038(11) -0.0031(11)
C5 0.0166(14) 0.0213(15) 0.0191(14) 0.0077(12) 0.0009(11) 0.0013(11)
C6 0.0346(18) 0.0170(14) 0.0177(15) 0.0068(12) 0.0051(13) 0.0013(12)
C7 0.0314(17) 0.0260(16) 0.0193(15) 0.0126(13) 0.0054(13) 0.0036(13)
C8 0.0233(16) 0.0391(19) 0.0158(15) 0.0062(13) 0.0043(12) 0.0059(14)
C9 0.0205(15) 0.0304(17) 0.0154(14) 0.0086(12) 0.0031(11) 0.0058(13)
C10 0.0207(16) 0.052(2) 0.0164(15) 0.0074(15) 0.0082(12) -0.0024(15)
C11 0.0203(16) 0.043(2) 0.0219(16) 0.0077(15) 0.0049(13) -0.0069(14)
C12 0.0170(14) 0.0261(16) 0.0193(15) 0.0096(12) 0.0053(11) -0.0006(12)
C13 0.0210(15) 0.0281(16) 0.0179(15) 0.0096(13) 0.0019(12) -0.0014(12)
C14 0.0117(13) 0.0371(18) 0.0308(17) 0.0201(15) 0.0014(12) -0.0032(12)
C15 0.0227(16) 0.040(2) 0.049(2) 0.0293(18) 0.0087(15) 0.0056(15)
C16 0.034(2) 0.061(3) 0.068(3) 0.050(3) 0.011(2) 0.0062(19)
C17 0.034(2) 0.079(3) 0.047(2) 0.047(2) 0.0008(18) -0.011(2)
C18 0.031(2) 0.066(3) 0.0298(19) 0.0160(19) 0.0051(15) -0.0120(19)
C19 0.0235(17) 0.041(2) 0.0299(18) 0.0127(16) 0.0032(14) -0.0076(15)

loop_
_atom_type_symbol
_atom_type_description
_atom_type_scat_dispersion_real
_atom_type_scat_dispersion_imag
_atom_type_scat_source
C C 0.0033 0.0016 'International Tables Vol C Tables 4.2.6.8 and 6.1.1.4'
H H 0.0000 0.0000 'International Tables Vol C Tables 4.2.6.8 and 6.1.1.4'
N N 0.0061 0.0033 'International Tables Vol C Tables 4.2.6.8 and 6.1.1.4'
O O 0.0106 0.0060 'International Tables Vol C Tables 4.2.6.8 and 6.1.1.4'
S S 0.1246 0.1234 'International Tables Vol C Tables 4.2.6.8 and 6.1.1.4'
Co Co 0.3494 0.9721 'International Tables Vol C Tables 4.2.6.8 and 6.1.1.4'

loop_
_geom_angle_atom_site_label_1
_geom_angle_atom_site_label_2
_geom_angle_atom_site_label_3
_geom_angle
_geom_angle_site_symmetry_1
_geom_angle_site_symmetry_3
O1W Co1 O1W 180.000(1) . 2_667
O1W Co1 N1 91.52(9) . .
O1W Co1 N1 88.48(9) 2_667 .
O1W Co1 N1 88.48(9) . 2_667
O1W Co1 N1 91.52(9) 2_667 2_667
N1 Co1 N1 180.0 . 2_667
O1W Co1 N2 91.00(9) . 2_666
O1W Co1 N2 89.00(9) 2_667 2_666
N1 Co1 N2 83.93(9) . 2_666
N1 Co1 N2 96.07(9) 2_667 2_666
O1W Co1 N2 89.00(9) . 1_556
O1W Co1 N2 91.00(9) 2_667 1_556
N1 Co1 N2 96.07(9) . 1_556
N1 Co1 N2 83.93(9) 2_667 1_556
N2 Co1 N2 180.000(1) 2_666 1_556
O3 S1 O1 113.12(16) . .
O3 S1 O2 113.77(17) . .
O1 S1 O2 110.75(16) . .
O3 S1 C14 107.01(17) . .
O1 S1 C14 106.19(14) . .
O2 S1 C14 105.31(16) . .
Co1 O1W H1WA 118.3 . .
Co1 O1W H1WB 129.6 . .
H1WA O1W H1WB 111.5 . .
H2WA O2W H2WB 103.6 . .
C5 N1 C1 115.8(3) . .
C5 N1 Co1 124.3(2) . .
C1 N1 Co1 119.3(2) . .
C12 N2 C11 116.4(3) . .
C12 N2 Co1 123.7(2) . 1_554
C11 N2 Co1 119.9(2) . 1_554
N1 C1 C2 123.8(3) . .
N1 C1 H1A 118.1 . .
C2 C1 H1A 118.1 . .
C1 C2 C3 119.9(3) . .
C1 C2 H2A 120.1 . .
C3 C2 H2A 120.1 . .
C4 C3 C2 116.9(3) . .
C4 C3 C6 121.8(3) . .
C2 C3 C6 121.2(3) . .
C5 C4 C3 119.5(3) . .
C5 C4 H4A 120.3 . .
C3 C4 H4A 120.3 . .
N1 C5 C4 124.2(3) . .
N1 C5 H5A 117.9 . .
C4 C5 H5A 117.9 . .
C3 C6 C7 111.4(3) . .
C3 C6 H6A 109.3 . .
C7 C6 H6A 109.3 . .
C3 C6 H6B 109.3 . .
C7 C6 H6B 109.3 . .
H6A C6 H6B 108.0 . .
C8 C7 C6 113.1(3) . .
C8 C7 H7A 109.0 . .
C6 C7 H7A 109.0 . .
C8 C7 H7B 109.0 . .
C6 C7 H7B 109.0 . .
H7A C7 H7B 107.8 . .
C9 C8 C7 111.7(3) . .
C9 C8 H8A 109.3 . .
C7 C8 H8A 109.3 . .
C9 C8 H8B 109.3 . .
C7 C8 H8B 109.3 . .
H8A C8 H8B 107.9 . .
C13 C9 C10 116.3(3) . .
C13 C9 C8 123.0(3) . .
C10 C9 C8 120.7(3) . .
C11 C10 C9 120.4(3) . .
C11 C10 H10A 119.8 . .
C9 C10 H10A 119.8 . .
N2 C11 C10 123.1(3) . .
N2 C11 H11A 118.4 . .
C10 C11 H11A 118.4 . .
N2 C12 C13 123.4(3) . .
N2 C12 H12A 118.3 . .
C13 C12 H12A 118.3 . .
C9 C13 C12 120.3(3) . .
C9 C13 H13A 119.9 . .
C12 C13 H13A 119.9 . .
C19 C14 C15 120.9(3) . .
C19 C14 S1 119.8(3) . .
C15 C14 S1 119.3(3) . .
C14 C15 C16 118.8(4) . .
C14 C15 H15A 120.6 . .
C16 C15 H15A 120.6 . .
C17 C16 C15 120.6(4) . .
C17 C16 H16A 119.7 . .
C15 C16 H16A 119.7 . .
C16 C17 C18 120.4(4) . .
C16 C17 H17A 119.8 . .
C18 C17 H17A 119.8 . .
C17 C18 C19 120.0(4) . .
C17 C18 H18A 120.0 . .
C19 C18 H18A 120.0 . .
C14 C19 C18 119.4(4) . .
C14 C19 H19A 120.3 . .
C18 C19 H19A 120.3 . .

loop_
_geom_bond_atom_site_label_1
_geom_bond_atom_site_label_2
_geom_bond_distance
_geom_bond_site_symmetry_2
Co1 O1W 2.086(2) .
Co1 O1W 2.086(2) 2_667
Co1 N1 2.190(3) .
Co1 N1 2.190(3) 2_667
Co1 N2 2.193(2) 2_666
Co1 N2 2.193(2) 1_556
S1 O3 1.445(3) .
S1 O1 1.452(2) .
S1 O2 1.462(3) .
S1 C14 1.769(3) .
O1W H1WA 0.7571 .
O1W H1WB 0.7777 .
O2W H2WA 0.6854 .
O2W H2WB 0.7946 .
N1 C5 1.341(4) .
N1 C1 1.348(4) .
N2 C12 1.340(4) .
N2 C11 1.343(4) .
N2 Co1 2.193(2) 1_554
C1 C2 1.381(4) .
C1 H1A 0.9300 .
C2 C3 1.391(4) .
C2 H2A 0.9300 .
C3 C4 1.389(5) .
C3 C6 1.508(4) .
C4 C5 1.388(4) .
C4 H4A 0.9300 .
C5 H5A 0.9300 .
C6 C7 1.530(4) .
C6 H6A 0.9700 .
C6 H6B 0.9700 .
C7 C8 1.524(5) .
C7 H7A 0.9700 .
C7 H7B 0.9700 .
C8 C9 1.503(4) .
C8 H8A 0.9700 .
C8 H8B 0.9700 .
C9 C13 1.380(4) .
C9 C10 1.389(5) .
C10 C11 1.382(5) .
C10 H10A 0.9300 .
C11 H11A 0.9300 .
C12 C13 1.387(4) .
C12 H12A 0.9300 .
C13 H13A 0.9300 .
C14 C19 1.381(5) .
C14 C15 1.389(5) .
C15 C16 1.394(5) .
C15 H15A 0.9300 .
C16 C17 1.366(7) .
C16 H16A 0.9300 .
C17 C18 1.384(7) .
C17 H17A 0.9300 .
C18 C19 1.390(5) .
C18 H18A 0.9300 .
C19 H19A 0.9300 .
